data_2019506
loop_
_publ_author_name
'Yatsenko, Alexandr V.'
'Paseshnichenko, Ksenia A.'

_publ_section_title
;
 <i>syn</i> and <i>anti</i> conformations in
 2-hydroxy-5-[(<i>E</i>)-(4-nitrophenyl)diazenyl]benzoic acid and two
 related salts
;
_journal_coeditor_code YF3059
_journal_issue 5
_journal_name_full 'Acta Crystallographica Section C'
_journal_page_first 493
_journal_page_last 497
_journal_paper_doi 10.1107/S2053229614007827
_journal_volume 70
_journal_year 2014
_chemical_formula_iupac 'Na +, C13 H8 N3 O5 -, 3H2 O1'
_chemical_formula_moiety 'Na1 +, C13 H8 N3 O5 -, 3(H2 O1)'
_chemical_formula_sum 'C13 H14 N3 Na O8'
_chemical_formula_weight 363.26
_chemical_name_systematic
;
Sodium 2-hydroxy-5-[(<i>E</i>)-(4-nitrophenyl)diazenyl]benzoate trihydrate
;
_space_group_IT_number 2
_symmetry_cell_setting triclinic
_symmetry_space_group_name_Hall '-P 1'
_symmetry_space_group_name_H-M 'P -1'
_atom_sites_solution_hydrogens geom
_atom_sites_solution_primary direct
_atom_sites_solution_secondary difmap
_audit_creation_method SHELXL-97
_cell_angle_alpha 77.185(6)
_cell_angle_beta 80.933(5)
_cell_angle_gamma 83.401(5)
_cell_formula_units_Z 4
_cell_length_a 7.2123(5)
_cell_length_b 13.0205(8)
_cell_length_c 17.0317(11)
_cell_measurement_reflns_used 5966
_cell_measurement_temperature 293(2)
_cell_measurement_theta_max 30.44
_cell_measurement_theta_min 2.44
_cell_volume 1534.76(18)
_computing_cell_refinement 'X-AREA (Stoe & Cie, 2012)'
_computing_data_collection 'X-AREA (Stoe & Cie, 2012)'
_computing_data_reduction 'X-RED32 (Stoe & Cie, 2012)'
_computing_molecular_graphics 'PLATON (Spek, 2009)'
_computing_publication_material 'SHELXL97 (Sheldrick, 2008), PLATON (Spek, 2009) and publCIF (Westrip, 2010)'
_computing_structure_refinement 'SHELXL97 (Sheldrick, 2008)'
_computing_structure_solution 'SHELXS97 (Sheldrick, 2008)'
_diffrn_ambient_temperature 293(2)
_diffrn_detector_area_resol_mean 5.81
_diffrn_measured_fraction_theta_full 0.983
_diffrn_measured_fraction_theta_max 0.983
_diffrn_measurement_device_type 'Stoe STADI VARI'
_diffrn_measurement_method 'rotation method'
_diffrn_radiation_monochromator graphite
_diffrn_radiation_source 'fine-focus sealed tube'
_diffrn_radiation_type MoK\a
_diffrn_radiation_wavelength 0.71073
_diffrn_reflns_av_R_equivalents 0.0264
_diffrn_reflns_av_sigmaI/netI 0.0480
_diffrn_reflns_limit_h_max 8
_diffrn_reflns_limit_h_min -4
_diffrn_reflns_limit_k_max 16
_diffrn_reflns_limit_k_min -15
_diffrn_reflns_limit_l_max 20
_diffrn_reflns_limit_l_min -19
_diffrn_reflns_number 6773
_diffrn_reflns_theta_full 26.00
_diffrn_reflns_theta_max 26.00
_diffrn_reflns_theta_min 2.66
_exptl_absorpt_coefficient_mu 0.155
_exptl_absorpt_correction_T_max 0.952
_exptl_absorpt_correction_T_min 0.926
_exptl_absorpt_correction_type multi-scan
_exptl_absorpt_process_details '(Blessing, 1995)'
_exptl_crystal_colour 'dark yellow'
_exptl_crystal_density_diffrn 1.572
_exptl_crystal_density_method 'not measured'
_exptl_crystal_description 'irregular block'
_exptl_crystal_F_000 752
_exptl_crystal_size_max 0.50
_exptl_crystal_size_mid 0.45
_exptl_crystal_size_min 0.40
_refine_diff_density_max 0.206
_refine_diff_density_min -0.265
_refine_ls_extinction_method none
_refine_ls_goodness_of_fit_ref 0.918
_refine_ls_hydrogen_treatment mixed
_refine_ls_matrix_type full
_refine_ls_number_parameters 493
_refine_ls_number_reflns 5936
_refine_ls_number_restraints 22
_refine_ls_restrained_S_all 0.917
_refine_ls_R_factor_all 0.0730
_refine_ls_R_factor_gt 0.0408
_refine_ls_shift/su_max 0.000
_refine_ls_shift/su_mean 0.000
_refine_ls_structure_factor_coef Fsqd
_refine_ls_weighting_details 'calc w=1/[\s^2^(Fo^2^)+(0.0662P)^2^] where P=(Fo^2^+2Fc^2^)/3'
_refine_ls_weighting_scheme calc
_refine_ls_wR_factor_gt 0.1047
_refine_ls_wR_factor_ref 0.1196
_reflns_number_gt 3776
_reflns_number_total 5936
_reflns_threshold_expression I>2sigma(I)
_cod_data_source_file yf3059sup1.cif
_cod_data_source_block III
_cod_depositor_comments 'Adding full bibliography for 2019506--2019508.cif.'
_cod_original_cell_volume 1534.76(17)
_cod_database_code 2019506
_cod_database_fobs_code 2019506

loop_
_symmetry_equiv_pos_as_xyz
'x, y, z'
'-x, -y, -z'

loop_
_atom_site_type_symbol
_atom_site_label
_atom_site_fract_x
_atom_site_fract_y
_atom_site_fract_z
_atom_site_U_iso_or_equiv
_atom_site_adp_type
_atom_site_calc_flag
_atom_site_refinement_flags
_atom_site_occupancy
_atom_site_symmetry_multiplicity
Na Na1 0.29209(14) 0.54778(7) 0.04310(5) 0.0411(2) Uani d . 1 1
Na Na2 0.12688(15) 0.81138(8) -0.01809(6) 0.0489(3) Uani d . 1 1
O O20 -0.0003(2) 0.63987(14) 0.01501(10) 0.0413(4) Uani d D 1 1
H H21 -0.085(2) 0.651(2) 0.0511(11) 0.062 Uiso d D 1 1
H H22 -0.055(3) 0.630(2) -0.0212(11) 0.062 Uiso d D 1 1
O O30 0.5998(3) 0.48619(14) 0.09144(10) 0.0447(4) Uani d D 1 1
H H31 0.597(4) 0.4339(14) 0.1286(12) 0.067 Uiso d D 1 1
H H32 0.681(3) 0.5201(19) 0.0997(17) 0.067 Uiso d D 1 1
O O40 0.4292(3) 0.71079(14) -0.00868(10) 0.0424(4) Uani d D 1 1
H H41 0.478(3) 0.742(2) 0.0187(13) 0.064 Uiso d D 1 1
H H42 0.503(3) 0.713(2) -0.0508(9) 0.064 Uiso d D 1 1
O O50 0.0461(4) 0.90808(16) 0.08695(13) 0.0630(6) Uani d D 1 1
H H51 0.106(5) 0.9606(18) 0.072(2) 0.095 Uiso d D 1 1
H H52 0.086(5) 0.876(2) 0.1289(13) 0.095 Uiso d D 1 1
O O60 -0.1860(3) 0.88960(16) -0.05485(12) 0.0536(5) Uani d D 1 1
H H61 -0.257(4) 0.870(3) -0.0806(15) 0.080 Uiso d D 1 1
H H62 -0.210(5) 0.856(2) -0.0083(7) 0.080 Uiso d D 1 1
O O70 0.2955(5) 0.9520(2) -0.0899(2) 0.1026(10) Uani d D 1 1
H H71 0.236(7) 1.010(2) -0.100(3) 0.154 Uiso d D 1 1
H H72 0.360(7) 0.946(4) -0.1331(16) 0.154 Uiso d D 1 1
O O1 -0.0793(3) 0.46163(13) 0.22701(10) 0.0473(4) Uani d D 1 1
H H1 -0.018(3) 0.4605(14) 0.1823(4) 0.057 Uiso d D 1 1
O O2 0.1590(3) 0.39434(13) 0.11992(9) 0.0436(4) Uani d . 1 1
O O3 0.3135(3) 0.23308(14) 0.15024(10) 0.0458(4) Uani d . 1 1
O O4 0.1739(3) -0.22444(16) 0.84208(10) 0.0604(6) Uani d . 1 1
O O5 0.3900(3) -0.29157(14) 0.76258(11) 0.0505(5) Uani d . 1 1
N N1 0.1704(3) 0.12249(15) 0.45539(11) 0.0371(4) Uani d . 1 1
N N2 0.1011(3) 0.12523(16) 0.52805(11) 0.0404(5) Uani d . 1 1
N N3 0.2706(3) -0.21953(15) 0.77658(11) 0.0365(4) Uani d . 1 1
C C1 0.1194(3) 0.30052(17) 0.25700(12) 0.0311(5) Uani d . 1 1
C C2 -0.0165(3) 0.37726(17) 0.28110(14) 0.0362(5) Uani d D 1 1
C C3 -0.0952(4) 0.36977(18) 0.36155(14) 0.0380(5) Uani d . 1 1
H H3 -0.1871 0.4210 0.3761 0.046 Uiso calc R 1 1
C C4 -0.0366(4) 0.28584(18) 0.42029(14) 0.0386(5) Uani d . 1 1
H H4 -0.0902 0.2800 0.4743 0.046 Uiso calc R 1 1
C C5 0.1029(3) 0.21024(17) 0.39831(13) 0.0337(5) Uani d . 1 1
C C6 0.1779(3) 0.21715(17) 0.31709(13) 0.0326(5) Uani d . 1 1
H H6 0.2685 0.1653 0.3027 0.039 Uiso calc R 1 1
C C7 0.1589(3) 0.03711(17) 0.58710(13) 0.0342(5) Uani d . 1 1
C C8 0.2876(4) -0.04755(19) 0.57064(14) 0.0391(5) Uani d . 1 1
H H8 0.3462 -0.0474 0.5179 0.047 Uiso calc R 1 1
C C9 0.3263(3) -0.13020(18) 0.63268(13) 0.0364(5) Uani d . 1 1
H H9 0.4103 -0.1870 0.6224 0.044 Uiso calc R 1 1
C C10 0.2389(3) -0.12844(18) 0.71104(13) 0.0367(5) Uani d . 1 1
C C11 0.1150(4) -0.0458(2) 0.72882(14) 0.0453(6) Uani d . 1 1
H H11 0.0575 -0.0465 0.7818 0.054 Uiso calc R 1 1
C C12 0.0773(4) 0.0385(2) 0.66638(15) 0.0510(7) Uani d . 1 1
H H12 -0.0029 0.0963 0.6775 0.061 Uiso calc R 1 1
C C13 0.2054(3) 0.30891(18) 0.16969(13) 0.0356(5) Uani d . 1 1
O O1A 0.6032(3) 0.07174(15) 0.80581(11) 0.0539(5) Uani d D 1 1
H H1A 0.560(4) 0.0856(15) 0.85009(16) 0.065 Uiso d D 1 1
O O2A 0.4361(3) 0.18204(14) 0.90509(10) 0.0493(5) Uani d . 1 1
O O3A 0.2881(3) 0.33815(14) 0.86157(10) 0.0470(4) Uani d . 1 1
O O4A 0.2033(3) 0.66000(15) 0.15994(10) 0.0525(5) Uani d . 1 1
O O5A 0.0646(3) 0.75726(14) 0.24188(11) 0.0526(5) Uani d . 1 1
N N1A 0.3363(3) 0.38085(16) 0.55961(11) 0.0384(5) Uani d . 1 1
N N2A 0.3935(3) 0.36973(16) 0.48885(11) 0.0423(5) Uani d . 1 1
N N3A 0.1545(3) 0.67607(16) 0.22755(12) 0.0399(5) Uani d . 1 1
C C1A 0.4205(3) 0.23760(17) 0.76376(13) 0.0322(5) Uani d . 1 1
C C2A 0.5323(4) 0.14575(18) 0.74698(14) 0.0380(5) Uani d D 1 1
C C3A 0.5708(4) 0.1304(2) 0.66745(16) 0.0482(6) Uani d . 1 1
H H3A 0.6399 0.0691 0.6567 0.058 Uiso calc R 1 1
C C4A 0.5078(4) 0.2049(2) 0.60525(15) 0.0461(6) Uani d . 1 1
H H4A 0.5349 0.1939 0.5524 0.055 Uiso calc R 1 1
C C5A 0.4012(3) 0.29899(17) 0.62036(13) 0.0342(5) Uani d . 1 1
C C6A 0.3575(3) 0.31237(18) 0.70010(14) 0.0367(5) Uani d . 1 1
H H6A 0.2846 0.3727 0.7109 0.044 Uiso calc R 1 1
C C7A 0.3266(3) 0.45134(18) 0.42707(13) 0.0362(5) Uani d . 1 1
C C8A 0.2047(4) 0.53881(19) 0.44037(13) 0.0408(6) Uani d . 1 1
H H8A 0.1622 0.5473 0.4932 0.049 Uiso calc R 1 1
C C9A 0.1465(4) 0.61303(19) 0.37529(14) 0.0395(5) Uani d . 1 1
H H9A 0.0645 0.6714 0.3835 0.047 Uiso calc R 1 1
C C10A 0.2138(3) 0.59775(17) 0.29782(12) 0.0322(5) Uani d . 1 1
C C11A 0.3370(3) 0.51270(18) 0.28285(13) 0.0370(5) Uani d . 1 1
H H11A 0.3811 0.5049 0.2300 0.044 Uiso calc R 1 1
C C12A 0.3923(4) 0.43972(19) 0.34866(14) 0.0395(5) Uani d . 1 1
H H12A 0.4752 0.3818 0.3401 0.047 Uiso calc R 1 1
C C13A 0.3759(4) 0.2550(2) 0.84887(14) 0.0389(5) Uani d . 1 1

loop_
_atom_site_aniso_label
_atom_site_aniso_U_11
_atom_site_aniso_U_22
_atom_site_aniso_U_33
_atom_site_aniso_U_12
_atom_site_aniso_U_13
_atom_site_aniso_U_23
Na1 0.0435(6) 0.0394(5) 0.0368(5) -0.0051(4) -0.0020(4) -0.0016(4)
Na2 0.0520(6) 0.0389(5) 0.0562(6) -0.0043(4) -0.0044(5) -0.0123(5)
O20 0.0436(10) 0.0475(10) 0.0345(9) -0.0057(8) -0.0055(7) -0.0112(8)
O30 0.0524(11) 0.0462(10) 0.0351(9) -0.0039(8) -0.0060(8) -0.0076(7)
O40 0.0480(11) 0.0491(10) 0.0319(9) -0.0103(8) -0.0040(7) -0.0103(8)
O50 0.0938(17) 0.0480(12) 0.0484(12) -0.0096(11) -0.0190(11) -0.0041(9)
O60 0.0611(13) 0.0582(12) 0.0440(10) -0.0114(10) -0.0044(9) -0.0149(9)
O70 0.113(3) 0.0613(16) 0.129(3) -0.0298(15) -0.006(2) -0.0059(16)
O1 0.0568(12) 0.0376(9) 0.0408(10) 0.0063(8) -0.0115(8) 0.0046(8)
O2 0.0574(11) 0.0397(9) 0.0317(8) -0.0162(8) -0.0054(8) 0.0024(7)
O3 0.0586(12) 0.0470(10) 0.0308(8) -0.0037(9) 0.0024(8) -0.0124(7)
O4 0.0763(14) 0.0646(12) 0.0291(9) 0.0013(11) 0.0036(9) 0.0025(8)
O5 0.0551(12) 0.0411(10) 0.0476(10) 0.0069(9) -0.0087(9) 0.0028(8)
N1 0.0443(12) 0.0340(10) 0.0290(10) -0.0009(9) -0.0054(8) 0.0008(8)
N2 0.0534(13) 0.0403(11) 0.0261(10) 0.0012(9) -0.0065(9) -0.0058(8)
N3 0.0437(12) 0.0383(11) 0.0278(10) -0.0095(9) -0.0046(8) -0.0044(8)
C1 0.0388(13) 0.0301(11) 0.0258(10) -0.0107(9) -0.0052(9) -0.0045(8)
C2 0.0424(14) 0.0290(11) 0.0361(12) -0.0047(10) -0.0103(10) 0.0000(9)
C3 0.0485(14) 0.0289(11) 0.0349(12) 0.0060(10) -0.0053(10) -0.0078(9)
C4 0.0464(14) 0.0375(12) 0.0304(11) 0.0016(11) -0.0019(10) -0.0083(10)
C5 0.0408(13) 0.0325(11) 0.0265(11) -0.0012(10) -0.0064(9) -0.0027(9)
C6 0.0338(12) 0.0282(11) 0.0348(12) -0.0004(9) -0.0042(9) -0.0060(9)
C7 0.0435(14) 0.0301(11) 0.0291(11) -0.0028(10) -0.0089(10) -0.0041(9)
C8 0.0458(14) 0.0408(13) 0.0277(11) -0.0023(11) 0.0039(10) -0.0078(10)
C9 0.0402(13) 0.0353(12) 0.0312(11) -0.0010(10) -0.0002(10) -0.0061(9)
C10 0.0415(14) 0.0398(13) 0.0273(11) -0.0045(10) -0.0028(10) -0.0046(9)
C11 0.0633(18) 0.0424(13) 0.0237(11) 0.0081(12) -0.0012(11) -0.0027(10)
C12 0.0685(19) 0.0462(15) 0.0318(12) 0.0155(13) -0.0023(12) -0.0075(11)
C13 0.0405(13) 0.0365(12) 0.0308(11) -0.0100(10) -0.0085(10) -0.0028(10)
O1A 0.0668(13) 0.0477(11) 0.0422(10) 0.0057(9) -0.0099(9) -0.0023(8)
O2A 0.0659(13) 0.0486(10) 0.0308(9) -0.0013(9) -0.0116(8) -0.0009(8)
O3A 0.0658(12) 0.0454(10) 0.0319(9) 0.0063(9) -0.0066(8) -0.0181(7)
O4A 0.0711(13) 0.0586(11) 0.0258(9) 0.0027(10) -0.0067(8) -0.0084(8)
O5A 0.0676(13) 0.0427(10) 0.0413(10) 0.0097(9) -0.0057(9) -0.0044(8)
N1A 0.0431(12) 0.0428(11) 0.0300(10) -0.0050(9) -0.0059(8) -0.0078(8)
N2A 0.0502(13) 0.0460(12) 0.0293(10) -0.0023(10) -0.0035(9) -0.0068(9)
N3A 0.0435(12) 0.0418(11) 0.0331(11) -0.0092(9) -0.0029(9) -0.0038(9)
C1A 0.0330(12) 0.0345(12) 0.0292(11) -0.0069(9) -0.0046(9) -0.0044(9)
C2A 0.0457(14) 0.0320(12) 0.0326(12) -0.0037(10) -0.0079(10) 0.0029(9)
C3A 0.0531(16) 0.0401(14) 0.0476(15) 0.0024(12) 0.0014(12) -0.0102(11)
C4A 0.0563(17) 0.0477(14) 0.0334(13) 0.0055(12) -0.0080(11) -0.0100(11)
C5A 0.0396(13) 0.0348(12) 0.0295(11) -0.0038(10) -0.0078(9) -0.0071(9)
C6A 0.0389(13) 0.0331(12) 0.0377(12) -0.0026(10) -0.0011(10) -0.0099(10)
C7A 0.0408(13) 0.0354(12) 0.0315(11) -0.0058(10) -0.0024(10) -0.0054(9)
C8A 0.0554(16) 0.0429(13) 0.0241(11) 0.0016(11) -0.0054(10) -0.0101(10)
C9A 0.0441(14) 0.0389(13) 0.0351(12) -0.0019(11) -0.0047(10) -0.0081(10)
C10A 0.0371(13) 0.0345(11) 0.0240(10) -0.0071(9) -0.0063(9) -0.0006(9)
C11A 0.0415(13) 0.0424(13) 0.0280(11) -0.0034(10) -0.0020(10) -0.0111(10)
C12A 0.0472(15) 0.0414(13) 0.0316(12) -0.0040(11) -0.0001(10) -0.0148(10)
C13A 0.0424(14) 0.0471(14) 0.0273(11) -0.0149(11) -0.0052(10) -0.0016(10)

loop_
_atom_type_symbol
_atom_type_description
_atom_type_scat_dispersion_real
_atom_type_scat_dispersion_imag
_atom_type_scat_source
C C 0.0033 0.0016 'International Tables Vol C Tables 4.2.6.8 and 6.1.1.4'
H H 0.0000 0.0000 'International Tables Vol C Tables 4.2.6.8 and 6.1.1.4'
N N 0.0061 0.0033 'International Tables Vol C Tables 4.2.6.8 and 6.1.1.4'
O O 0.0106 0.0060 'International Tables Vol C Tables 4.2.6.8 and 6.1.1.4'
Na Na 0.0362 0.0249 'International Tables Vol C Tables 4.2.6.8 and 6.1.1.4'

loop_
_geom_angle_atom_site_label_1
_geom_angle_atom_site_label_2
_geom_angle_atom_site_label_3
_geom_angle_site_symmetry_1
_geom_angle_site_symmetry_3
_geom_angle
O2 Na1 O20 . . 94.62(7)
O2 Na1 O40 . . 168.45(7)
O20 Na1 O40 . . 87.33(7)
O2 Na1 O30 . 2_665 106.34(7)
O20 Na1 O30 . 2_665 97.26(7)
O40 Na1 O30 . 2_665 84.66(7)
O2 Na1 O30 . . 91.35(7)
O20 Na1 O30 . . 165.76(7)
O40 Na1 O30 . . 84.32(7)
O30 Na1 O30 2_665 . 93.44(6)
O2 Na1 O4A . . 95.53(7)
O20 Na1 O4A . . 76.60(6)
O40 Na1 O4A . . 73.82(6)
O30 Na1 O4A 2_665 . 157.77(7)
O30 Na1 O4A . . 89.97(7)
O2 Na1 Na1 . 2_665 102.72(6)
O20 Na1 Na1 . 2_665 143.67(6)
O40 Na1 Na1 . 2_665 81.95(6)
O30 Na1 Na1 2_665 2_665 47.38(5)
O30 Na1 Na1 . 2_665 46.07(5)
O4A Na1 Na1 . 2_665 131.87(7)
O2 Na1 Na2 . . 135.26(6)
O20 Na1 Na2 . . 44.06(5)
O40 Na1 Na2 . . 43.88(5)
O30 Na1 Na2 2_665 . 97.02(5)
O30 Na1 Na2 . . 125.25(6)
O4A Na1 Na2 . . 63.55(5)
Na1 Na1 Na2 2_665 . 120.90(4)
O70 Na2 O50 . . 86.84(11)
O70 Na2 O40 . . 86.28(11)
O50 Na2 O40 . . 111.51(8)
O70 Na2 O20 . . 159.68(11)
O50 Na2 O20 . . 113.44(8)
O40 Na2 O20 . . 84.92(7)
O70 Na2 O60 . . 96.60(11)
O50 Na2 O60 . . 82.84(8)
O40 Na2 O60 . . 165.54(8)
O20 Na2 O60 . . 87.70(7)
O70 Na2 O4 . 1_564 78.88(11)
O50 Na2 O4 . 1_564 158.56(8)
O40 Na2 O4 . 1_564 83.66(7)
O20 Na2 O4 . 1_564 81.96(7)
O60 Na2 O4 . 1_564 83.01(7)
O70 Na2 Na1 . . 128.35(10)
O50 Na2 Na1 . . 115.65(6)
O40 Na2 Na1 . . 42.85(5)
O20 Na2 Na1 . . 42.65(5)
O60 Na2 Na1 . . 130.21(6)
O4 Na2 Na1 1_564 . 85.78(6)
O70 Na2 H21 . . 174.1(5)
O50 Na2 H21 . . 96.7(3)
O40 Na2 H21 . . 96.7(5)
O20 Na2 H21 . . 17.7(3)
O60 Na2 H21 . . 79.3(5)
O4 Na2 H21 1_564 . 96.4(3)
Na1 Na2 H21 . . 54.0(5)
O70 Na2 H62 . . 112.2(5)
O50 Na2 H62 . . 73.5(7)
O40 Na2 H62 . . 161.3(6)
O20 Na2 H62 . . 76.8(6)
O60 Na2 H62 . . 19.22(10)
O4 Na2 H62 1_564 . 97.0(5)
Na1 Na2 H62 . . 118.5(6)
H21 Na2 H62 . . 64.7(7)
Na1 O20 Na2 . . 93.28(7)
Na1 O20 H21 . . 122.3(19)
Na2 O20 H21 . . 98(2)
Na1 O20 H22 . . 122.5(19)
Na2 O20 H22 . . 112(2)
H21 O20 H22 . . 105(2)
Na1 O30 Na1 2_665 . 86.56(6)
Na1 O30 H31 2_665 . 116(2)
Na1 O30 H31 . . 114(2)
Na1 O30 H32 2_665 . 104(2)
Na1 O30 H32 . . 130(2)
H31 O30 H32 . . 105(3)
Na1 O40 Na2 . . 93.27(7)
Na1 O40 H41 . . 124(2)
Na2 O40 H41 . . 102(2)
Na1 O40 H42 . . 115(2)
Na2 O40 H42 . . 117(2)
H41 O40 H42 . . 105(3)
Na2 O50 H51 . . 106(3)
Na2 O50 H52 . . 111(3)
H51 O50 H52 . . 105(3)
Na2 O60 H61 . . 130(3)
Na2 O60 H62 . . 76(2)
H61 O60 H62 . . 105(3)
Na2 O70 H71 . . 117(4)
Na2 O70 H72 . . 118(4)
H71 O70 H72 . . 105(5)
C2 O1 H1 . . 108.3(13)
C13 O2 Na1 . . 139.59(16)
N3 O4 Na2 . 1_546 149.03(19)
N2 N1 C5 . . 112.87(19)
N1 N2 C7 . . 114.96(19)
O4 N3 O5 . . 121.8(2)
O4 N3 C10 . . 119.2(2)
O5 N3 C10 . . 118.96(18)
C6 C1 C2 . . 117.82(19)
C6 C1 C13 . . 120.6(2)
C2 C1 C13 . . 121.53(19)
O1 C2 C3 . . 116.7(2)
O1 C2 C1 . . 121.8(2)
C3 C2 C1 . . 121.5(2)
C4 C3 C2 . . 119.8(2)
C4 C3 H3 . . 120.1
C2 C3 H3 . . 120.1
C3 C4 C5 . . 119.8(2)
C3 C4 H4 . . 120.1
C5 C4 H4 . . 120.1
C6 C5 C4 . . 119.9(2)
C6 C5 N1 . . 117.2(2)
C4 C5 N1 . . 122.8(2)
C5 C6 C1 . . 121.0(2)
C5 C6 H6 . . 119.5
C1 C6 H6 . . 119.5
C12 C7 C8 . . 120.0(2)
C12 C7 N2 . . 114.8(2)
C8 C7 N2 . . 125.2(2)
C9 C8 C7 . . 119.6(2)
C9 C8 H8 . . 120.2
C7 C8 H8 . . 120.2
C8 C9 C10 . . 119.3(2)
C8 C9 H9 . . 120.3
C10 C9 H9 . . 120.3
C11 C10 C9 . . 122.2(2)
C11 C10 N3 . . 118.3(2)
C9 C10 N3 . . 119.5(2)
C10 C11 C12 . . 118.7(2)
C10 C11 H11 . . 120.7
C12 C11 H11 . . 120.7
C11 C12 C7 . . 120.2(2)
C11 C12 H12 . . 119.9
C7 C12 H12 . . 119.9
O3 C13 O2 . . 124.9(2)
O3 C13 C1 . . 118.8(2)
O2 C13 C1 . . 116.3(2)
C2A O1A H1A . . 108.9(14)
N3A O4A Na1 . . 157.52(16)
N2A N1A C5A . . 114.6(2)
N1A N2A C7A . . 115.0(2)
O4A N3A O5A . . 123.8(2)
O4A N3A C10A . . 119.3(2)
O5A N3A C10A . . 116.80(19)
C6A C1A C2A . . 119.2(2)
C6A C1A C13A . . 120.2(2)
C2A C1A C13A . . 120.5(2)
O1A C2A C3A . . 118.2(2)
O1A C2A C1A . . 122.1(2)
C3A C2A C1A . . 119.7(2)
C4A C3A C2A . . 120.4(2)
C4A C3A H3A . . 119.8
C2A C3A H3A . . 119.8
C3A C4A C5A . . 120.8(2)
C3A C4A H4A . . 119.6
C5A C4A H4A . . 119.6
C6A C5A N1A . . 117.0(2)
C6A C5A C4A . . 118.7(2)
N1A C5A C4A . . 124.3(2)
C1A C6A C5A . . 121.2(2)
C1A C6A H6A . . 119.4
C5A C6A H6A . . 119.4
C12A C7A C8A . . 119.8(2)
C12A C7A N2A . . 114.9(2)
C8A C7A N2A . . 125.2(2)
C9A C8A C7A . . 120.3(2)
C9A C8A H8A . . 119.9
C7A C8A H8A . . 119.9
C10A C9A C8A . . 118.0(2)
C10A C9A H9A . . 121.0
C8A C9A H9A . . 121.0
C9A C10A C11A . . 122.9(2)
C9A C10A N3A . . 119.0(2)
C11A C10A N3A . . 118.11(19)
C12A C11A C10A . . 118.0(2)
C12A C11A H11A . . 121.0
C10A C11A H11A . . 121.0
C11A C12A C7A . . 121.0(2)
C11A C12A H12A . . 119.5
C7A C12A H12A . . 119.5
O3A C13A O2A . . 123.4(2)
O3A C13A C1A . . 119.5(2)
O2A C13A C1A . . 117.1(2)

loop_
_geom_bond_atom_site_label_1
_geom_bond_atom_site_label_2
_geom_bond_site_symmetry_2
_geom_bond_distance
Na1 O2 . 2.3474(18)
Na1 O20 . 2.366(2)
Na1 O40 . 2.3743(19)
Na1 O30 2_665 2.4211(19)
Na1 O30 . 2.474(2)
Na1 O4A . 2.679(2)
Na1 Na1 2_665 3.3560(19)
Na1 Na2 . 3.4857(14)
Na2 O70 . 2.319(3)
Na2 O50 . 2.372(2)
Na2 O40 . 2.420(2)
Na2 O20 . 2.428(2)
Na2 O60 . 2.481(3)
Na2 O4 1_564 2.491(2)
Na2 H21 . 2.67(3)
Na2 H62 . 2.42(3)
O20 H21 . 0.821(3)
O20 H22 . 0.820(3)
O30 Na1 2_665 2.4212(19)
O30 H31 . 0.820(3)
O30 H32 . 0.820(3)
O40 H41 . 0.820(3)
O40 H42 . 0.820(3)
O50 H51 . 0.821(3)
O50 H52 . 0.821(3)
O60 H61 . 0.821(3)
O60 H62 . 0.820(3)
O70 H71 . 0.821(3)
O70 H72 . 0.821(3)
O1 C2 . 1.352(3)
O1 H1 . 0.8201(10)
O2 C13 . 1.286(3)
O3 C13 . 1.257(3)
O4 N3 . 1.212(3)
O4 Na2 1_546 2.491(2)
O5 N3 . 1.236(3)
N1 N2 . 1.266(3)
N1 C5 . 1.420(3)
N2 C7 . 1.419(3)
N3 C10 . 1.462(3)
C1 C6 . 1.394(3)
C1 C2 . 1.399(3)
C1 C13 . 1.503(3)
C2 C3 . 1.385(3)
C3 C4 . 1.384(3)
C3 H3 . 0.9300
C4 C5 . 1.392(3)
C4 H4 . 0.9300
C5 C6 . 1.391(3)
C6 H6 . 0.9300
C7 C12 . 1.388(3)
C7 C8 . 1.406(3)
C8 C9 . 1.368(3)
C8 H8 . 0.9300
C9 C10 . 1.387(3)
C9 H9 . 0.9300
C10 C11 . 1.374(3)
C11 C12 . 1.384(3)
C11 H11 . 0.9300
C12 H12 . 0.9300
O1A C2A . 1.347(3)
O1A H1A . 0.8200(10)
O2A C13A . 1.281(3)
O3A C13A . 1.234(3)
O4A N3A . 1.207(2)
O5A N3A . 1.226(3)
N1A N2A . 1.245(3)
N1A C5A . 1.405(3)
N2A C7A . 1.420(3)
N3A C10A . 1.475(3)
C1A C6A . 1.384(3)
C1A C2A . 1.421(3)
C1A C13A . 1.496(3)
C2A C3A . 1.393(4)
C3A C4A . 1.365(4)
C3A H3A . 0.9300
C4A C5A . 1.421(3)
C4A H4A . 0.9300
C5A C6A . 1.390(3)
C6A H6A . 0.9300
C7A C12A . 1.380(3)
C7A C8A . 1.394(3)
C8A C9A . 1.384(3)
C8A H8A . 0.9300
C9A C10A . 1.382(3)
C9A H9A . 0.9300
C10A C11A . 1.381(3)
C11A C12A . 1.379(3)
C11A H11A . 0.9300
C12A H12A . 0.9300

loop_
_geom_hbond_atom_site_label_D
_geom_hbond_atom_site_label_H
_geom_hbond_atom_site_label_A
_geom_hbond_site_symmetry_A
_geom_hbond_distance_DH
_geom_hbond_distance_HA
_geom_hbond_distance_DA
_geom_hbond_angle_DHA
_geom_hbond_publ_flag
O1 H1 O2 . 0.820(11) 1.796(17) 2.534(3) 148.9(16) n
O1A H1A O2A . 0.820(10) 1.804(18) 2.532(3) 147.3(17) n
O20 H21 O3A 2_566 0.82(2) 1.93(2) 2.750(2) 174(3) n
O20 H22 O2 2_565 0.82(2) 2.04(2) 2.862(2) 173(2) n
O30 H31 O5 2_656 0.82(2) 2.32(2) 3.135(3) 175(2) n
O30 H32 O3A 2_666 0.82(2) 2.14(3) 2.823(3) 141(2) n
O40 H41 O2A 2_666 0.82(2) 2.00(2) 2.819(3) 172(2) n
O40 H42 O3 2_665 0.82(2) 2.02(2) 2.813(3) 161(3) n
O50 H51 O60 2_575 0.82(3) 2.04(2) 2.838(3) 163(3) n
O50 H52 O5A . 0.82(3) 2.18(2) 2.931(3) 152(3) n
O60 H61 O3 2_565 0.82(3) 2.09(3) 2.828(3) 150(3) n
O60 H62 O2A 2_566 0.82(2) 2.21(3) 2.917(3) 145(3) n
O70 H71 O50 2_575 0.82(4) 2.19(5) 2.892(4) 144(4) n
O70 H72 O1A 1_564 0.82(3) 2.48(5) 2.972(4) 119(4) n
C12 H12 O5A 2_566 0.93 2.55 3.358(3) 146 n
C12A H12A O5 2_656 0.93 2.34 3.125(3) 141 n

loop_
_geom_torsion_atom_site_label_1
_geom_torsion_atom_site_label_2
_geom_torsion_atom_site_label_3
_geom_torsion_atom_site_label_4
_geom_torsion_site_symmetry_1
_geom_torsion_site_symmetry_4
_geom_torsion
O2 Na1 Na2 O70 . . 176.45(14)
O20 Na1 Na2 O70 . . -154.96(15)
O40 Na1 Na2 O70 . . 12.97(14)
O30 Na1 Na2 O70 2_665 . -61.76(14)
O30 Na1 Na2 O70 . . 37.51(15)
O4A Na1 Na2 O70 . . 106.88(14)
Na1 Na1 Na2 O70 2_665 . -17.94(15)
O2 Na1 Na2 O50 . . 68.87(11)
O20 Na1 Na2 O50 . . 97.46(10)
O40 Na1 Na2 O50 . . -94.61(10)
O30 Na1 Na2 O50 2_665 . -169.34(9)
O30 Na1 Na2 O50 . . -70.07(10)
O4A Na1 Na2 O50 . . -0.69(9)
Na1 Na1 Na2 O50 2_665 . -125.52(9)
O2 Na1 Na2 O40 . . 163.48(10)
O20 Na1 Na2 O40 . . -167.93(9)
O30 Na1 Na2 O40 2_665 . -74.73(8)
O30 Na1 Na2 O40 . . 24.54(8)
O4A Na1 Na2 O40 . . 93.92(8)
Na1 Na1 Na2 O40 2_665 . -30.91(7)
O2 Na1 Na2 O20 . . -28.60(10)
O40 Na1 Na2 O20 . . 167.93(9)
O30 Na1 Na2 O20 2_665 . 93.20(8)
O30 Na1 Na2 O20 . . -167.53(9)
O4A Na1 Na2 O20 . . -98.16(8)
Na1 Na1 Na2 O20 2_665 . 137.02(8)
O2 Na1 Na2 O60 . . -34.14(12)
O20 Na1 Na2 O60 . . -5.54(9)
O40 Na1 Na2 O60 . . 162.38(10)
O30 Na1 Na2 O60 2_665 . 87.65(9)
O30 Na1 Na2 O60 . . -173.08(9)
O4A Na1 Na2 O60 . . -103.70(9)
Na1 Na1 Na2 O60 2_665 . 131.48(8)
O2 Na1 Na2 O4 . 1_564 -111.30(10)
O20 Na1 Na2 O4 . 1_564 -82.71(8)
O40 Na1 Na2 O4 . 1_564 85.22(8)
O30 Na1 Na2 O4 2_665 1_564 10.49(8)
O30 Na1 Na2 O4 . 1_564 109.76(8)
O4A Na1 Na2 O4 . 1_564 179.14(8)
Na1 Na1 Na2 O4 2_665 1_564 54.31(8)
O2 Na1 O20 Na2 . . 160.25(7)
O40 Na1 O20 Na2 . . -8.34(6)
O30 Na1 O20 Na2 2_665 . -92.61(7)
O30 Na1 O20 Na2 . . 45.8(3)
O4A Na1 O20 Na2 . . 65.65(6)
Na1 Na1 O20 Na2 2_665 . -80.88(12)
O70 Na2 O20 Na1 . . 72.9(3)
O50 Na2 O20 Na1 . . -103.05(9)
O40 Na2 O20 Na1 . . 8.21(6)
O60 Na2 O20 Na1 . . 175.77(7)
O4 Na2 O20 Na1 1_564 . 92.50(7)
O2 Na1 O30 Na1 . 2_665 106.46(7)
O20 Na1 O30 Na1 . 2_665 -138.7(3)
O40 Na1 O30 Na1 . 2_665 -84.28(6)
O30 Na1 O30 Na1 2_665 2_665 0.0
O4A Na1 O30 Na1 . 2_665 -158.02(7)
Na2 Na1 O30 Na1 . 2_665 -101.09(7)
O2 Na1 O40 Na2 . . -91.7(4)
O20 Na1 O40 Na2 . . 8.37(6)
O30 Na1 O40 Na2 2_665 . 105.92(7)
O30 Na1 O40 Na2 . . -160.07(7)
O4A Na1 O40 Na2 . . -68.45(7)
Na1 Na1 O40 Na2 2_665 . 153.57(6)
O70 Na2 O40 Na1 . . -169.84(11)
O50 Na2 O40 Na1 . . 105.03(8)
O20 Na2 O40 Na1 . . -8.18(6)
O60 Na2 O40 Na1 . . -67.7(3)
O4 Na2 O40 Na1 1_564 . -90.63(7)
O20 Na1 O2 C13 . . -165.9(2)
O40 Na1 O2 C13 . . -66.6(5)
O30 Na1 O2 C13 2_665 . 95.1(2)
O30 Na1 O2 C13 . . 1.2(2)
O4A Na1 O2 C13 . . -88.9(2)
Na1 Na1 O2 C13 2_665 . 46.2(2)
Na2 Na1 O2 C13 . . -146.4(2)
C5 N1 N2 C7 . . 177.7(2)
Na2 O4 N3 O5 1_546 . 90.3(4)
Na2 O4 N3 C10 1_546 . -92.8(3)
C6 C1 C2 O1 . . 179.0(2)
C13 C1 C2 O1 . . 1.1(3)
C6 C1 C2 C3 . . -1.8(3)
C13 C1 C2 C3 . . -179.7(2)
O1 C2 C3 C4 . . -179.6(2)
C1 C2 C3 C4 . . 1.3(4)
C2 C3 C4 C5 . . 0.8(4)
C3 C4 C5 C6 . . -2.3(4)
C3 C4 C5 N1 . . 179.6(2)
N2 N1 C5 C6 . . 176.9(2)
N2 N1 C5 C4 . . -5.0(3)
C4 C5 C6 C1 . . 1.7(4)
N1 C5 C6 C1 . . 179.9(2)
C2 C1 C6 C5 . . 0.3(3)
C13 C1 C6 C5 . . 178.2(2)
N1 N2 C7 C12 . . -177.8(2)
N1 N2 C7 C8 . . 2.1(4)
C12 C7 C8 C9 . . 2.5(4)
N2 C7 C8 C9 . . -177.4(2)
C7 C8 C9 C10 . . -0.6(4)
C8 C9 C10 C11 . . -0.4(4)
C8 C9 C10 N3 . . 176.2(2)
O4 N3 C10 C11 . . 7.3(3)
O5 N3 C10 C11 . . -175.7(2)
O4 N3 C10 C9 . . -169.4(2)
O5 N3 C10 C9 . . 7.6(3)
C9 C10 C11 C12 . . -0.4(4)
N3 C10 C11 C12 . . -177.0(3)
C10 C11 C12 C7 . . 2.2(4)
C8 C7 C12 C11 . . -3.3(4)
N2 C7 C12 C11 . . 176.6(3)
Na1 O2 C13 O3 . . -71.7(3)
Na1 O2 C13 C1 . . 109.3(2)
C6 C1 C13 O3 . . 8.7(3)
C2 C1 C13 O3 . . -173.5(2)
C6 C1 C13 O2 . . -172.3(2)
C2 C1 C13 O2 . . 5.6(3)
O2 Na1 O4A N3A . . 15.2(5)
O20 Na1 O4A N3A . . 108.6(5)
O40 Na1 O4A N3A . . -160.3(5)
O30 Na1 O4A N3A 2_665 . -175.2(4)
O30 Na1 O4A N3A . . -76.2(5)
Na1 Na1 O4A N3A 2_665 . -97.4(5)
Na2 Na1 O4A N3A . . 153.7(5)
C5A N1A N2A C7A . . 179.2(2)
Na1 O4A N3A O5A . . -148.3(3)
Na1 O4A N3A C10A . . 35.5(6)
C6A C1A C2A O1A . . 177.8(2)
C13A C1A C2A O1A . . -0.5(4)
C6A C1A C2A C3A . . -2.4(4)
C13A C1A C2A C3A . . 179.4(2)
O1A C2A C3A C4A . . -177.7(3)
C1A C2A C3A C4A . . 2.5(4)
C2A C3A C4A C5A . . -0.3(4)
N2A N1A C5A C6A . . 173.7(2)
N2A N1A C5A C4A . . -6.1(3)
C3A C4A C5A C6A . . -1.9(4)
C3A C4A C5A N1A . . 177.9(3)
C2A C1A C6A C5A . . 0.2(4)
C13A C1A C6A C5A . . 178.4(2)
N1A C5A C6A C1A . . -177.9(2)
C4A C5A C6A C1A . . 1.9(4)
N1A N2A C7A C12A . . 179.1(2)
N1A N2A C7A C8A . . -0.6(4)
C12A C7A C8A C9A . . 1.2(4)
N2A C7A C8A C9A . . -179.1(2)
C7A C8A C9A C10A . . -0.4(4)
C8A C9A C10A C11A . . -0.6(4)
C8A C9A C10A N3A . . -179.7(2)
O4A N3A C10A C9A . . -175.5(2)
O5A N3A C10A C9A . . 8.1(3)
O4A N3A C10A C11A . . 5.3(3)
O5A N3A C10A C11A . . -171.1(2)
C9A C10A C11A C12A . . 0.8(4)
N3A C10A C11A C12A . . 179.9(2)
C10A C11A C12A C7A . . 0.0(4)
C8A C7A C12A C11A . . -1.0(4)
N2A C7A C12A C11A . . 179.3(2)
C6A C1A C13A O3A . . -2.5(4)
C2A C1A C13A O3A . . 175.7(2)
C6A C1A C13A O2A . . 179.0(2)
C2A C1A C13A O2A . . -2.8(3)
